data_4338403
loop_
_publ_author_name
'Boyce, David W.'
'Salmon, Debra J.'
'Tolman, William B.'

_publ_section_title
;
 Linkage Isomerism in Transition-Metal Complexes of Mixed
 (Arylcarboxamido)(arylimino)pyridine Ligands.
;
_journal_issue 11
_journal_name_full 'Inorganic chemistry'
_journal_page_first 5788
_journal_page_last 5796
_journal_paper_doi 10.1021/ic500638z
_journal_volume 53
_journal_year 2014
_chemical_formula_moiety 'C32 H43 Cu N3 O3, 2(F6 Sb), 3(C4 H8 O), C H2 Cl2'
_chemical_formula_sum 'C45 H69 Cl2 Cu F12 N3 O6 Sb2'
_chemical_formula_weight 1353.97
_chemical_name_common 12171e
_chemical_name_systematic
; 
 ? 
;
_space_group_IT_number 2
_symmetry_cell_setting triclinic
_symmetry_space_group_name_Hall '-P 1'
_symmetry_space_group_name_H-M 'P -1'
_atom_sites_solution_hydrogens geom
_atom_sites_solution_primary direct
_atom_sites_solution_secondary difmap
_audit_creation_method SHELXL-97
_cell_angle_alpha 97.7770(10)
_cell_angle_beta 103.9150(10)
_cell_angle_gamma 114.5700(10)
_cell_formula_units_Z 2
_cell_length_a 13.9719(7)
_cell_length_b 14.6765(7)
_cell_length_c 16.1109(8)
_cell_measurement_reflns_used 9934
_cell_measurement_temperature 173(2)
_cell_measurement_theta_max 27.43
_cell_measurement_theta_min 2.34
_cell_volume 2810.9(2)
_computing_cell_refinement 'SAINT, Bruker'
_computing_data_collection 'APEX II, Bruker'
_computing_data_reduction 'SAINT, Bruker'
_computing_molecular_graphics 'SHELXTL, Bruker'
_computing_publication_material 'SHELXTL, Bruker'
_computing_structure_refinement 'SHELXL-97 (Sheldrick, 1997)'
_computing_structure_solution 'SHELXS-97 (Sheldrick, 1990)'
_diffrn_ambient_temperature 173(2)
_diffrn_measured_fraction_theta_full 0.978
_diffrn_measured_fraction_theta_max 0.978
_diffrn_measurement_device_type 'Bruker APEX II CCD'
_diffrn_measurement_method 'area detector, omega scans per phi'
_diffrn_radiation_monochromator graphite
_diffrn_radiation_source 'normal-focus sealed tube'
_diffrn_radiation_type MoK\a
_diffrn_radiation_wavelength 0.71073
_diffrn_reflns_av_R_equivalents 0.0196
_diffrn_reflns_av_sigmaI/netI 0.0278
_diffrn_reflns_limit_h_max 18
_diffrn_reflns_limit_h_min -18
_diffrn_reflns_limit_k_max 18
_diffrn_reflns_limit_k_min -19
_diffrn_reflns_limit_l_max 20
_diffrn_reflns_limit_l_min -20
_diffrn_reflns_number 28033
_diffrn_reflns_theta_full 27.47
_diffrn_reflns_theta_max 27.47
_diffrn_reflns_theta_min 1.70
_exptl_absorpt_coefficient_mu 1.509
_exptl_absorpt_correction_T_max 0.5836
_exptl_absorpt_correction_T_min 0.5191
_exptl_absorpt_correction_type multi-scan
_exptl_absorpt_process_details 'SADABS, R. Blessing, 1995'
_exptl_crystal_colour green
_exptl_crystal_density_diffrn 1.600
_exptl_crystal_density_method 'not measured'
_exptl_crystal_description block
_exptl_crystal_F_000 1362
_exptl_crystal_size_max 0.50
_exptl_crystal_size_mid 0.50
_exptl_crystal_size_min 0.40
_refine_diff_density_max 1.000
_refine_diff_density_min -1.026
_refine_diff_density_rms 0.079
_refine_ls_extinction_method none
_refine_ls_goodness_of_fit_ref 1.047
_refine_ls_hydrogen_treatment mixed
_refine_ls_matrix_type full
_refine_ls_number_parameters 673
_refine_ls_number_reflns 12579
_refine_ls_number_restraints 35
_refine_ls_restrained_S_all 1.050
_refine_ls_R_factor_all 0.0499
_refine_ls_R_factor_gt 0.0389
_refine_ls_shift/su_max 0.002
_refine_ls_shift/su_mean 0.000
_refine_ls_structure_factor_coef Fsqd
_refine_ls_weighting_details 'calc w=1/[\s^2^(Fo^2^)+(0.0505P)^2^+3.0322P] where P=(Fo^2^+2Fc^2^)/3'
_refine_ls_weighting_scheme calc
_refine_ls_wR_factor_gt 0.1003
_refine_ls_wR_factor_ref 0.1078
_reflns_number_gt 10239
_reflns_number_total 12579
_reflns_threshold_expression >2sigma(I)
_cod_data_source_file ic500638z_si_002.cif
_cod_data_source_block '[iPrMeL(H)CuOH2(THF)][(SbF6)2]'
_cod_depositor_comments
;
The following automatic conversions were performed:

'_symmetry_cell_setting' value 'Triclinic' changed to 'triclinic'
according to
/usr/data/users/saulius/crontab/automatic-downloads/rss-feeds/ACS/lib/dictionaries/cif_core.dic
dictionary named 'cif_core.dic' version 2.4.2 from 2011-04-26.

Automatic conversion script
Id: cif_fix_values 2281 2013-09-26 08:29:07Z andrius 

 Adding full bibliography for 4338396--4338405.cif.
;
_cod_original_cell_volume 2810.8(2)
_cod_original_sg_symbol_H-M P-1
_cod_database_code 4338403

loop_
_symmetry_equiv_pos_as_xyz
'x, y, z'
'-x, -y, -z'

loop_
_atom_site_label
_atom_site_type_symbol
_atom_site_fract_x
_atom_site_fract_y
_atom_site_fract_z
_atom_site_U_iso_or_equiv
_atom_site_adp_type
_atom_site_occupancy
_atom_site_symmetry_multiplicity
_atom_site_calc_flag
_atom_site_refinement_flags
_atom_site_disorder_assembly
_atom_site_disorder_group
Cu1 Cu 0.37753(3) 0.33950(3) 0.22002(2) 0.02783(9) Uani 1 1 d . . .
O1 O 0.52706(16) 0.33726(16) 0.24847(13) 0.0311(4) Uani 1 1 d . . .
C1 C 0.5375(2) 0.2833(2) 0.30057(18) 0.0277(6) Uani 1 1 d . . .
N1 N 0.6290(2) 0.27509(19) 0.33160(16) 0.0309(5) Uani 1 1 d . . .
H1A H 0.6293 0.2350 0.3676 0.037 Uiso 1 1 calc R . .
Cl1 Cl 0.0212(3) 0.0704(2) 0.82167(13) 0.1568(10) Uani 1 1 d . . .
N2 N 0.35844(19) 0.24947(17) 0.29684(15) 0.0267(5) Uani 1 1 d . . .
O2 O 0.4219(2) 0.45631(17) 0.17108(16) 0.0379(5) Uani 1 1 d D . .
C2 C 0.1867(2) 0.2513(2) 0.2735(2) 0.0339(6) Uani 1 1 d . . .
Sb2 Sb 0.0000 0.0000 0.5000 0.04090(9) Uani 1 2 d S . .
Cl2 Cl 0.0591(2) 0.27371(17) 0.80004(19) 0.1586(9) Uani 1 1 d . . .
Sb3 Sb 0.5000 0.5000 0.5000 0.03351(8) Uani 1 2 d S . .
C3 C 0.4395(2) 0.2262(2) 0.33000(18) 0.0278(6) Uani 1 1 d . . .
O3 O 0.3133(2) 0.22102(16) 0.09063(14) 0.0395(5) Uani 1 1 d . . .
N3 N 0.2200(2) 0.30873(19) 0.22241(16) 0.0318(5) Uani 1 1 d . . .
C4 C 0.4269(3) 0.1587(2) 0.3839(2) 0.0345(6) Uani 1 1 d . . .
H4A H 0.4838 0.1403 0.4066 0.041 Uiso 1 1 calc R . .
O4 O 0.6719(2) 0.1831(2) 0.46631(17) 0.0532(6) Uani 1 1 d . . .
C5 C 0.3283(3) 0.1190(2) 0.4034(2) 0.0391(7) Uani 1 1 d . . .
H5A H 0.3170 0.0721 0.4397 0.047 Uiso 1 1 calc R . .
O5 O 0.5503(3) 0.6526(2) 0.2574(2) 0.0733(9) Uani 1 1 d . . .
C6 C 0.2462(3) 0.1468(2) 0.3708(2) 0.0372(7) Uani 1 1 d . . .
H6A H 0.1796 0.1209 0.3854 0.045 Uiso 1 1 calc R . .
O6 O 0.3451(4) 0.5049(3) 0.0277(2) 0.0988(14) Uani 1 1 d . . .
C7 C 0.2634(2) 0.2132(2) 0.31644(19) 0.0302(6) Uani 1 1 d . . .
F7 F -0.0329(3) 0.0332(4) 0.3944(2) 0.1196(14) Uani 1 1 d . . .
C8 C 0.0800(3) 0.2218(3) 0.2929(3) 0.0459(8) Uani 1 1 d . . .
H8A H 0.0382 0.2525 0.2599 0.069 Uiso 1 1 calc R . .
H8B H 0.0963 0.2475 0.3566 0.069 Uiso 1 1 calc R . .
H8C H 0.0355 0.1459 0.2747 0.069 Uiso 1 1 calc R . .
F8 F -0.0802(3) -0.1393(2) 0.4423(3) 0.1243(15) Uani 1 1 d . . .
C9 C 0.7294(2) 0.3285(2) 0.3097(2) 0.0324(6) Uani 1 1 d . . .
F9 F 0.1273(2) 0.0006(2) 0.48195(19) 0.0689(7) Uani 1 1 d . . .
F10 F 0.35260(17) 0.39582(16) 0.46540(14) 0.0539(5) Uani 1 1 d . . .
C10 C 0.7567(3) 0.2693(3) 0.2537(2) 0.0391(7) Uani 1 1 d . . .
F11 F 0.4508(2) 0.60050(16) 0.49620(14) 0.0524(5) Uani 1 1 d . . .
C11 C 0.8546(3) 0.3219(3) 0.2343(3) 0.0486(9) Uani 1 1 d . . .
H11A H 0.8753 0.2842 0.1957 0.058 Uiso 1 1 calc R . .
F12 F 0.48943(17) 0.48430(15) 0.37954(12) 0.0449(5) Uani 1 1 d . . .
C12 C 0.9211(3) 0.4266(3) 0.2699(3) 0.0518(9) Uani 1 1 d . . .
H12A H 0.9875 0.4607 0.2562 0.062 Uiso 1 1 calc R . .
C13 C 0.8923(3) 0.4827(3) 0.3251(2) 0.0472(8) Uani 1 1 d . . .
H13A H 0.9392 0.5554 0.3492 0.057 Uiso 1 1 calc R . .
C14 C 0.7953(3) 0.4349(2) 0.3467(2) 0.0361(7) Uani 1 1 d . . .
C15 C 0.7686(3) 0.5007(2) 0.4090(2) 0.0411(7) Uani 1 1 d . . .
H15A H 0.6956 0.4546 0.4150 0.049 Uiso 1 1 calc R . .
C16 C 0.8567(4) 0.5448(4) 0.5010(3) 0.0737(14) Uani 1 1 d . . .
H16A H 0.8624 0.4878 0.5233 0.111 Uiso 1 1 calc R . .
H16B H 0.8354 0.5830 0.5414 0.111 Uiso 1 1 calc R . .
H16C H 0.9289 0.5920 0.4972 0.111 Uiso 1 1 calc R . .
C17 C 0.7558(4) 0.5857(3) 0.3706(3) 0.0663(12) Uani 1 1 d . . .
H17A H 0.6976 0.5542 0.3122 0.099 Uiso 1 1 calc R . .
H17B H 0.8265 0.6325 0.3644 0.099 Uiso 1 1 calc R . .
H17C H 0.7349 0.6251 0.4103 0.099 Uiso 1 1 calc R . .
C18 C 0.6828(3) 0.1531(3) 0.2135(3) 0.0504(9) Uani 1 1 d . . .
H18A H 0.6320 0.1278 0.2489 0.060 Uiso 1 1 calc R . .
C19 C 0.6106(4) 0.1315(4) 0.1183(3) 0.0697(12) Uani 1 1 d . . .
H19A H 0.5691 0.1715 0.1172 0.104 Uiso 1 1 calc R . .
H19B H 0.5581 0.0572 0.0952 0.104 Uiso 1 1 calc R . .
H19C H 0.6582 0.1521 0.0814 0.104 Uiso 1 1 calc R . .
C20 C 0.7499(4) 0.0932(4) 0.2172(3) 0.0715(13) Uani 1 1 d . . .
H20A H 0.7986 0.1109 0.2783 0.107 Uiso 1 1 calc R . .
H20B H 0.7953 0.1118 0.1784 0.107 Uiso 1 1 calc R . .
H20C H 0.6989 0.0184 0.1972 0.107 Uiso 1 1 calc R . .
C21 C 0.1473(3) 0.3414(3) 0.1691(2) 0.0393(7) Uani 1 1 d . . .
C22 C 0.0620(3) 0.2685(4) 0.0921(3) 0.0559(10) Uani 1 1 d . . .
C23 C -0.0039(4) 0.3024(5) 0.0407(3) 0.0780(15) Uani 1 1 d . . .
H23A H -0.0628 0.2551 -0.0116 0.094 Uiso 1 1 calc R . .
C24 C 0.0143(4) 0.4037(5) 0.0641(4) 0.0834(17) Uani 1 1 d . . .
H24A H -0.0320 0.4253 0.0277 0.100 Uiso 1 1 calc R . .
C25 C 0.0987(4) 0.4737(4) 0.1395(3) 0.0668(13) Uani 1 1 d . . .
H25A H 0.1106 0.5433 0.1545 0.080 Uiso 1 1 calc R . .
C26 C 0.1677(3) 0.4432(3) 0.1947(3) 0.0450(8) Uani 1 1 d . . .
C27 C 0.2563(3) 0.5179(3) 0.2789(3) 0.0529(9) Uani 1 1 d . . .
H27A H 0.2957 0.4834 0.3088 0.079 Uiso 1 1 calc R . .
H27B H 0.2221 0.5412 0.3178 0.079 Uiso 1 1 calc R . .
H27C H 0.3093 0.5779 0.2653 0.079 Uiso 1 1 calc R . .
C28 C 0.0411(4) 0.1576(4) 0.0659(3) 0.0754(14) Uani 1 1 d . . .
H28A H -0.0208 0.1202 0.0098 0.113 Uiso 1 1 calc R . .
H28B H 0.0222 0.1238 0.1123 0.113 Uiso 1 1 calc R . .
H28C H 0.1084 0.1566 0.0586 0.113 Uiso 1 1 calc R . .
C29 C 0.3346(6) 0.2427(3) 0.0121(3) 0.0836(18) Uani 1 1 d . . .
H29A H 0.4078 0.3047 0.0269 0.100 Uiso 1 1 calc R . .
H29B H 0.2763 0.2568 -0.0235 0.100 Uiso 1 1 calc R . .
C30 C 0.3342(5) 0.1493(3) -0.0394(3) 0.0766(15) Uani 1 1 d . . .
H30A H 0.2949 0.1337 -0.1036 0.092 Uiso 1 1 calc R . .
H30B H 0.4112 0.1603 -0.0309 0.092 Uiso 1 1 calc R . .
C31 C 0.2742(5) 0.0644(3) -0.0021(3) 0.0665(12) Uani 1 1 d . . .
H31A H 0.3017 0.0122 -0.0051 0.080 Uiso 1 1 calc R . .
H31B H 0.1930 0.0294 -0.0344 0.080 Uiso 1 1 calc R . .
C32 C 0.2996(4) 0.1182(3) 0.0915(3) 0.0551(10) Uani 1 1 d . . .
H32A H 0.2377 0.0809 0.1135 0.066 Uiso 1 1 calc R . .
H32B H 0.3687 0.1220 0.1301 0.066 Uiso 1 1 calc R . .
C33 C 0.7559(6) 0.1510(5) 0.4716(4) 0.097(2) Uani 1 1 d . . .
H33A H 0.7255 0.0768 0.4714 0.117 Uiso 1 1 calc R . .
H33B H 0.7824 0.1597 0.4201 0.117 Uiso 1 1 calc R . .
C34 C 0.8449(5) 0.2134(7) 0.5516(6) 0.168(5) Uani 1 1 d . . .
H34A H 0.9130 0.2549 0.5379 0.201 Uiso 1 1 calc R . .
H34B H 0.8605 0.1684 0.5875 0.201 Uiso 1 1 calc R . .
C35 C 0.8156(4) 0.2830(4) 0.6021(3) 0.0739(13) Uani 1 1 d . . .
H35A H 0.8631 0.3564 0.6051 0.089 Uiso 1 1 calc R . .
H35B H 0.8241 0.2754 0.6632 0.089 Uiso 1 1 calc R . .
C36 C 0.6964(3) 0.2485(3) 0.5511(3) 0.0562(10) Uani 1 1 d . . .
H36A H 0.6473 0.2096 0.5828 0.067 Uiso 1 1 calc R . .
H36B H 0.6847 0.3094 0.5438 0.067 Uiso 1 1 calc R . .
C37 C 0.6341(6) 0.7169(4) 0.2246(4) 0.097(2) Uani 1 1 d . . .
H37A H 0.6021 0.7074 0.1602 0.117 Uiso 1 1 calc R . .
H37B H 0.6960 0.6988 0.2344 0.117 Uiso 1 1 calc R . .
C38 C 0.6735(5) 0.8226(4) 0.2730(3) 0.0874(17) Uani 1 1 d . . .
H38A H 0.6383 0.8569 0.2370 0.105 Uiso 1 1 calc R . .
H38B H 0.7554 0.8624 0.2884 0.105 Uiso 1 1 calc R . .
C39 C 0.6424(4) 0.8171(4) 0.3536(3) 0.0712(13) Uani 1 1 d . . .
H39A H 0.7046 0.8245 0.4039 0.085 Uiso 1 1 calc R . .
H39B H 0.6220 0.8723 0.3701 0.085 Uiso 1 1 calc R . .
C40 C 0.5469(4) 0.7144(3) 0.3304(3) 0.0710(13) Uani 1 1 d . . .
H40A H 0.5508 0.6834 0.3812 0.085 Uiso 1 1 calc R . .
H40B H 0.4767 0.7196 0.3146 0.085 Uiso 1 1 calc R . .
C41 C 0.3176(9) 0.5860(7) 0.0458(5) 0.160(4) Uani 1 1 d . . .
H41A H 0.2513 0.5613 0.0653 0.191 Uiso 1 1 calc R . .
H41B H 0.3803 0.6449 0.0941 0.191 Uiso 1 1 calc R . .
C42 C 0.2958(8) 0.6179(7) -0.0297(5) 0.135(3) Uani 1 1 d . . .
H42A H 0.3461 0.6930 -0.0179 0.162 Uiso 1 1 calc R . .
H42B H 0.2180 0.6066 -0.0484 0.162 Uiso 1 1 calc R . .
C43 C 0.3124(7) 0.5598(6) -0.0985(4) 0.119(3) Uani 1 1 d . . .
H43A H 0.3699 0.6066 -0.1201 0.142 Uiso 1 1 calc R . .
H43B H 0.2422 0.5184 -0.1490 0.142 Uiso 1 1 calc R . .
C44 C 0.3499(6) 0.4902(5) -0.0565(3) 0.0936(19) Uani 1 1 d . . .
H44A H 0.3005 0.4167 -0.0906 0.112 Uiso 1 1 calc R . .
H44B H 0.4270 0.5081 -0.0549 0.112 Uiso 1 1 calc R . .
C45 C -0.0120(5) 0.1425(5) 0.7543(4) 0.0878(16) Uani 1 1 d . . .
H45A H 0.0029 0.1267 0.6985 0.105 Uiso 1 1 calc R . .
H45B H -0.0928 0.1202 0.7389 0.105 Uiso 1 1 calc R . .
H2 H 0.461(3) 0.5175(12) 0.203(2) 0.062(13) Uiso 1 1 d D . .
H3 H 0.390(3) 0.461(3) 0.1218(12) 0.048(11) Uiso 1 1 d D . .
Sb1 Sb 0.34672(10) 0.88263(8) 0.20349(8) 0.06026(17) Uani 0.821(4) 1 d PD A 1
F1 F 0.4272(3) 1.0255(2) 0.2212(3) 0.0710(10) Uani 0.821(4) 1 d PD A 1
F2 F 0.2629(6) 0.7407(3) 0.1852(6) 0.184(4) Uani 0.821(4) 1 d PD A 1
F3 F 0.4408(4) 0.8596(4) 0.1512(4) 0.135(2) Uani 0.821(4) 1 d PD A 1
F4 F 0.2641(5) 0.9041(4) 0.2710(5) 0.165(4) Uani 0.821(4) 1 d PD A 1
F5 F 0.4408(6) 0.8964(6) 0.3125(3) 0.197(3) Uani 0.821(4) 1 d PD A 1
F6 F 0.2583(6) 0.8753(5) 0.0960(4) 0.216(5) Uani 0.821(4) 1 d PD A 1
Sb1' Sb 0.3211(4) 0.8710(4) 0.2037(4) 0.06026(17) Uani 0.179(4) 1 d PD A 2
F1' F 0.4462(10) 1.0008(8) 0.2447(13) 0.0710(10) Uani 0.179(4) 1 d PD A 2
F2' F 0.1987(17) 0.7405(10) 0.171(2) 0.184(4) Uani 0.179(4) 1 d PD A 2
F3' F 0.4087(16) 0.8117(16) 0.2498(13) 0.135(2) Uani 0.179(4) 1 d PD A 2
F4' F 0.2230(14) 0.9263(15) 0.1787(17) 0.165(4) Uani 0.179(4) 1 d PD A 2
F5' F 0.310(3) 0.901(2) 0.3157(10) 0.197(3) Uani 0.179(4) 1 d PD A 2
F6' F 0.3476(19) 0.8595(19) 0.0963(9) 0.216(5) Uani 0.179(4) 1 d PD A 2

loop_
_atom_site_aniso_label
_atom_site_aniso_U_11
_atom_site_aniso_U_22
_atom_site_aniso_U_33
_atom_site_aniso_U_23
_atom_site_aniso_U_13
_atom_site_aniso_U_12
Cu1 0.02769(17) 0.02927(17) 0.02899(18) 0.01032(14) 0.01209(14) 0.01325(14)
O1 0.0295(10) 0.0345(10) 0.0333(11) 0.0136(9) 0.0138(9) 0.0153(9)
C1 0.0301(14) 0.0264(13) 0.0255(13) 0.0044(11) 0.0103(11) 0.0124(11)
N1 0.0324(13) 0.0313(12) 0.0328(13) 0.0107(10) 0.0128(10) 0.0165(10)
Cl1 0.245(3) 0.1611(19) 0.0774(11) 0.0201(12) 0.0067(14) 0.135(2)
N2 0.0266(11) 0.0260(11) 0.0245(11) 0.0046(9) 0.0100(9) 0.0092(9)
O2 0.0441(13) 0.0321(11) 0.0373(13) 0.0140(10) 0.0141(11) 0.0158(10)
C2 0.0287(14) 0.0332(15) 0.0345(15) 0.0029(12) 0.0107(12) 0.0113(12)
Sb2 0.03921(17) 0.03666(16) 0.04992(19) 0.01675(14) 0.02462(14) 0.01355(13)
Cl2 0.1370(18) 0.1036(14) 0.177(2) 0.0067(14) 0.0436(16) 0.0173(13)
Sb3 0.04130(16) 0.02882(14) 0.02748(14) 0.00179(11) 0.01290(12) 0.01455(12)
C3 0.0303(14) 0.0236(12) 0.0246(13) 0.0032(10) 0.0087(11) 0.0092(11)
O3 0.0514(13) 0.0315(11) 0.0330(11) 0.0070(9) 0.0126(10) 0.0182(10)
N3 0.0278(12) 0.0336(13) 0.0322(13) 0.0076(10) 0.0096(10) 0.0131(10)
C4 0.0356(16) 0.0297(14) 0.0359(16) 0.0094(12) 0.0098(13) 0.0139(13)
O4 0.0653(17) 0.0568(15) 0.0423(14) 0.0148(12) 0.0073(12) 0.0379(14)
C5 0.0455(18) 0.0336(15) 0.0397(17) 0.0180(13) 0.0187(15) 0.0149(14)
O5 0.100(2) 0.0350(14) 0.070(2) 0.0130(13) 0.0411(18) 0.0105(15)
C6 0.0362(16) 0.0350(15) 0.0383(17) 0.0114(13) 0.0177(14) 0.0113(13)
O6 0.184(4) 0.123(3) 0.064(2) 0.058(2) 0.057(2) 0.121(3)
C7 0.0276(14) 0.0285(14) 0.0291(14) 0.0035(11) 0.0108(11) 0.0087(11)
F7 0.115(3) 0.208(4) 0.101(2) 0.106(3) 0.064(2) 0.100(3)
C8 0.0356(17) 0.055(2) 0.055(2) 0.0207(17) 0.0240(16) 0.0216(16)
F8 0.0654(18) 0.0471(16) 0.217(4) -0.018(2) 0.030(2) 0.0113(14)
C9 0.0289(14) 0.0421(16) 0.0327(15) 0.0132(13) 0.0116(12) 0.0207(13)
F9 0.0569(14) 0.0734(16) 0.098(2) 0.0344(14) 0.0481(14) 0.0346(13)
F10 0.0460(11) 0.0474(11) 0.0474(12) -0.0045(9) 0.0189(10) 0.0062(9)
C10 0.0403(17) 0.0454(18) 0.0398(17) 0.0101(14) 0.0145(14) 0.0270(15)
F11 0.0754(15) 0.0467(11) 0.0470(12) 0.0091(9) 0.0226(11) 0.0387(11)
C11 0.048(2) 0.064(2) 0.052(2) 0.0180(18) 0.0255(17) 0.0375(19)
F12 0.0585(12) 0.0428(10) 0.0292(9) 0.0044(8) 0.0172(9) 0.0198(9)
C12 0.0329(17) 0.064(2) 0.063(2) 0.0180(19) 0.0241(17) 0.0210(17)
C13 0.0308(16) 0.0479(19) 0.051(2) 0.0071(16) 0.0125(15) 0.0102(15)
C14 0.0318(15) 0.0398(16) 0.0346(16) 0.0082(13) 0.0109(13) 0.0152(13)
C15 0.0413(18) 0.0325(15) 0.0435(18) 0.0039(13) 0.0182(15) 0.0113(14)
C16 0.065(3) 0.086(3) 0.046(2) -0.007(2) 0.013(2) 0.024(2)
C17 0.085(3) 0.052(2) 0.089(3) 0.028(2) 0.054(3) 0.041(2)
C18 0.057(2) 0.0444(19) 0.056(2) 0.0072(16) 0.0270(19) 0.0271(17)
C19 0.067(3) 0.056(2) 0.064(3) 0.004(2) 0.005(2) 0.022(2)
C20 0.098(4) 0.063(3) 0.071(3) 0.010(2) 0.028(3) 0.056(3)
C21 0.0305(15) 0.056(2) 0.0381(17) 0.0204(15) 0.0149(13) 0.0218(15)
C22 0.0352(18) 0.080(3) 0.044(2) 0.0195(19) 0.0095(16) 0.0202(19)
C23 0.045(2) 0.124(5) 0.057(3) 0.040(3) 0.007(2) 0.034(3)
C24 0.055(3) 0.139(5) 0.088(4) 0.075(4) 0.027(3) 0.058(3)
C25 0.065(3) 0.092(3) 0.088(3) 0.060(3) 0.045(3) 0.055(3)
C26 0.0427(18) 0.060(2) 0.054(2) 0.0304(18) 0.0290(17) 0.0325(17)
C27 0.065(2) 0.046(2) 0.066(2) 0.0197(18) 0.035(2) 0.0341(19)
C28 0.046(2) 0.077(3) 0.058(3) -0.012(2) -0.004(2) 0.008(2)
C29 0.162(5) 0.043(2) 0.045(2) 0.0140(18) 0.051(3) 0.037(3)
C30 0.125(4) 0.055(2) 0.050(2) 0.010(2) 0.043(3) 0.036(3)
C31 0.104(4) 0.039(2) 0.046(2) 0.0035(17) 0.025(2) 0.027(2)
C32 0.085(3) 0.0376(18) 0.044(2) 0.0115(15) 0.023(2) 0.0281(19)
C33 0.134(5) 0.124(5) 0.069(3) 0.016(3) 0.009(3) 0.109(5)
C34 0.073(4) 0.155(7) 0.206(9) -0.086(6) -0.035(5) 0.075(5)
C35 0.055(3) 0.068(3) 0.078(3) 0.003(2) 0.000(2) 0.026(2)
C36 0.054(2) 0.066(2) 0.047(2) 0.0101(18) 0.0117(18) 0.030(2)
C37 0.146(5) 0.058(3) 0.110(4) 0.038(3) 0.089(4) 0.038(3)
C38 0.089(4) 0.058(3) 0.067(3) 0.015(2) 0.024(3) -0.008(3)
C39 0.066(3) 0.058(3) 0.060(3) 0.002(2) 0.010(2) 0.011(2)
C40 0.089(3) 0.050(2) 0.078(3) 0.021(2) 0.047(3) 0.024(2)
C41 0.322(13) 0.227(9) 0.131(6) 0.131(7) 0.154(8) 0.243(10)
C42 0.230(9) 0.195(8) 0.106(5) 0.092(6) 0.083(6) 0.181(8)
C43 0.195(8) 0.133(6) 0.073(4) 0.056(4) 0.044(5) 0.108(6)
C44 0.149(6) 0.099(4) 0.055(3) 0.025(3) 0.024(3) 0.082(4)
C45 0.083(4) 0.107(4) 0.063(3) 0.015(3) 0.015(3) 0.043(3)
Sb1 0.0721(5) 0.0413(3) 0.0748(2) 0.0190(2) 0.0374(4) 0.0249(3)
F1 0.072(2) 0.0435(16) 0.092(3) 0.0175(15) 0.0259(18) 0.0226(14)
F2 0.264(8) 0.0415(18) 0.282(7) 0.043(3) 0.200(8) 0.043(3)
F3 0.147(4) 0.100(3) 0.180(5) 0.007(3) 0.098(4) 0.062(3)
F4 0.147(5) 0.081(3) 0.274(9) 0.004(4) 0.158(6) 0.023(3)
F5 0.294(10) 0.205(7) 0.110(4) 0.081(5) 0.027(5) 0.144(7)
F6 0.164(6) 0.128(4) 0.181(6) 0.053(4) -0.105(5) -0.007(4)
Sb1' 0.0721(5) 0.0413(3) 0.0748(2) 0.0190(2) 0.0374(4) 0.0249(3)
F1' 0.072(2) 0.0435(16) 0.092(3) 0.0175(15) 0.0259(18) 0.0226(14)
F2' 0.264(8) 0.0415(18) 0.282(7) 0.043(3) 0.200(8) 0.043(3)
F3' 0.147(4) 0.100(3) 0.180(5) 0.007(3) 0.098(4) 0.062(3)
F4' 0.147(5) 0.081(3) 0.274(9) 0.004(4) 0.158(6) 0.023(3)
F5' 0.294(10) 0.205(7) 0.110(4) 0.081(5) 0.027(5) 0.144(7)
F6' 0.164(6) 0.128(4) 0.181(6) 0.053(4) -0.105(5) -0.007(4)

loop_
_atom_type_symbol
_atom_type_description
_atom_type_scat_dispersion_real
_atom_type_scat_dispersion_imag
_atom_type_scat_source
C C 0.0033 0.0016 'International Tables Vol C Tables 4.2.6.8 and 6.1.1.4'
H H 0.0000 0.0000 'International Tables Vol C Tables 4.2.6.8 and 6.1.1.4'
N N 0.0061 0.0033 'International Tables Vol C Tables 4.2.6.8 and 6.1.1.4'
O O 0.0106 0.0060 'International Tables Vol C Tables 4.2.6.8 and 6.1.1.4'
F F 0.0171 0.0103 'International Tables Vol C Tables 4.2.6.8 and 6.1.1.4'
Cu Cu 0.3201 1.2651 'International Tables Vol C Tables 4.2.6.8 and 6.1.1.4'
Sb Sb -0.5866 1.5461 'International Tables Vol C Tables 4.2.6.8 and 6.1.1.4'
Cl Cl 0.1484 0.1585 'International Tables Vol C Tables 4.2.6.8 and 6.1.1.4'

loop_
_geom_angle_atom_site_label_1
_geom_angle_atom_site_label_2
_geom_angle_atom_site_label_3
_geom_angle
_geom_angle_site_symmetry_1
_geom_angle_site_symmetry_3
N2 Cu1 O2 165.24(10) . .
N2 Cu1 O1 79.79(9) . .
O2 Cu1 O1 95.64(9) . .
N2 Cu1 N3 79.62(10) . .
O2 Cu1 N3 104.13(10) . .
O1 Cu1 N3 159.39(9) . .
N2 Cu1 O3 99.11(9) . .
O2 Cu1 O3 94.92(9) . .
O1 Cu1 O3 90.39(8) . .
N3 Cu1 O3 93.62(9) . .
C1 O1 Cu1 113.52(17) . .
O1 C1 N1 124.0(3) . .
O1 C1 C3 117.3(2) . .
N1 C1 C3 118.7(3) . .
C1 N1 C9 123.6(2) . .
C1 N1 H1A 118.2 . .
C9 N1 H1A 118.2 . .
C3 N2 C7 122.3(2) . .
C3 N2 Cu1 119.34(18) . .
C7 N2 Cu1 118.4(2) . .
Cu1 O2 H2 122(3) . .
Cu1 O2 H3 128(3) . .
H2 O2 H3 106(4) . .
N3 C2 C7 115.4(3) . .
N3 C2 C8 125.8(3) . .
C7 C2 C8 118.7(3) . .
F7 Sb2 F7 180.0(3) 2_556 .
F7 Sb2 F8 89.4(2) 2_556 .
F7 Sb2 F8 90.6(2) . .
F7 Sb2 F8 90.6(2) 2_556 2_556
F7 Sb2 F8 89.4(2) . 2_556
F8 Sb2 F8 179.999(1) . 2_556
F7 Sb2 F9 90.67(14) 2_556 .
F7 Sb2 F9 89.33(14) . .
F8 Sb2 F9 89.74(13) . .
F8 Sb2 F9 90.26(13) 2_556 .
F7 Sb2 F9 89.33(14) 2_556 2_556
F7 Sb2 F9 90.67(14) . 2_556
F8 Sb2 F9 90.26(13) . 2_556
F8 Sb2 F9 89.74(13) 2_556 2_556
F9 Sb2 F9 180.0 . 2_556
F10 Sb3 F10 179.999(1) . 2_666
F10 Sb3 F11 89.96(10) . 2_666
F10 Sb3 F11 90.04(10) 2_666 2_666
F10 Sb3 F11 90.04(10) . .
F10 Sb3 F11 89.96(10) 2_666 .
F11 Sb3 F11 180.00(14) 2_666 .
F10 Sb3 F12 90.77(9) . 2_666
F10 Sb3 F12 89.23(9) 2_666 2_666
F11 Sb3 F12 90.53(9) 2_666 2_666
F11 Sb3 F12 89.47(9) . 2_666
F10 Sb3 F12 89.23(9) . .
F10 Sb3 F12 90.77(9) 2_666 .
F11 Sb3 F12 89.47(9) 2_666 .
F11 Sb3 F12 90.53(9) . .
F12 Sb3 F12 180.00(13) 2_666 .
N2 C3 C4 120.7(3) . .
N2 C3 C1 110.0(2) . .
C4 C3 C1 129.3(3) . .
C29 O3 C32 108.9(3) . .
C29 O3 Cu1 125.1(2) . .
C32 O3 Cu1 118.7(2) . .
C2 N3 C21 120.7(3) . .
C2 N3 Cu1 113.8(2) . .
C21 N3 Cu1 125.42(19) . .
C3 C4 C5 117.6(3) . .
C3 C4 H4A 121.2 . .
C5 C4 H4A 121.2 . .
C33 O4 C36 108.6(3) . .
C6 C5 C4 120.9(3) . .
C6 C5 H5A 119.6 . .
C4 C5 H5A 119.6 . .
C40 O5 C37 109.2(3) . .
C7 C6 C5 118.5(3) . .
C7 C6 H6A 120.7 . .
C5 C6 H6A 120.7 . .
C44 O6 C41 109.6(4) . .
N2 C7 C6 119.9(3) . .
N2 C7 C2 112.7(3) . .
C6 C7 C2 127.4(3) . .
C2 C8 H8A 109.5 . .
C2 C8 H8B 109.5 . .
H8A C8 H8B 109.5 . .
C2 C8 H8C 109.5 . .
H8A C8 H8C 109.5 . .
H8B C8 H8C 109.5 . .
C14 C9 C10 122.9(3) . .
C14 C9 N1 119.2(3) . .
C10 C9 N1 117.9(3) . .
C9 C10 C11 117.1(3) . .
C9 C10 C18 121.9(3) . .
C11 C10 C18 121.0(3) . .
C12 C11 C10 121.2(3) . .
C12 C11 H11A 119.4 . .
C10 C11 H11A 119.4 . .
C11 C12 C13 120.4(3) . .
C11 C12 H12A 119.8 . .
C13 C12 H12A 119.8 . .
C12 C13 C14 121.2(3) . .
C12 C13 H13A 119.4 . .
C14 C13 H13A 119.4 . .
C9 C14 C13 117.2(3) . .
C9 C14 C15 124.0(3) . .
C13 C14 C15 118.8(3) . .
C14 C15 C17 110.7(3) . .
C14 C15 C16 110.6(3) . .
C17 C15 C16 112.0(4) . .
C14 C15 H15A 107.8 . .
C17 C15 H15A 107.8 . .
C16 C15 H15A 107.8 . .
C15 C16 H16A 109.5 . .
C15 C16 H16B 109.5 . .
H16A C16 H16B 109.5 . .
C15 C16 H16C 109.5 . .
H16A C16 H16C 109.5 . .
H16B C16 H16C 109.5 . .
C15 C17 H17A 109.5 . .
C15 C17 H17B 109.5 . .
H17A C17 H17B 109.5 . .
C15 C17 H17C 109.5 . .
H17A C17 H17C 109.5 . .
H17B C17 H17C 109.5 . .
C10 C18 C19 110.3(3) . .
C10 C18 C20 112.3(3) . .
C19 C18 C20 110.7(3) . .
C10 C18 H18A 107.8 . .
C19 C18 H18A 107.8 . .
C20 C18 H18A 107.8 . .
C18 C19 H19A 109.5 . .
C18 C19 H19B 109.5 . .
H19A C19 H19B 109.5 . .
C18 C19 H19C 109.5 . .
H19A C19 H19C 109.5 . .
H19B C19 H19C 109.5 . .
C18 C20 H20A 109.5 . .
C18 C20 H20B 109.5 . .
H20A C20 H20B 109.5 . .
C18 C20 H20C 109.5 . .
H20A C20 H20C 109.5 . .
H20B C20 H20C 109.5 . .
C26 C21 C22 123.4(3) . .
C26 C21 N3 118.5(3) . .
C22 C21 N3 118.1(3) . .
C23 C22 C21 117.1(4) . .
C23 C22 C28 120.6(4) . .
C21 C22 C28 122.3(4) . .
C22 C23 C24 121.1(5) . .
C22 C23 H23A 119.4 . .
C24 C23 H23A 119.4 . .
C25 C24 C23 120.7(4) . .
C25 C24 H24A 119.6 . .
C23 C24 H24A 119.6 . .
C24 C25 C26 120.6(5) . .
C24 C25 H25A 119.7 . .
C26 C25 H25A 119.7 . .
C21 C26 C25 117.2(4) . .
C21 C26 C27 122.1(3) . .
C25 C26 C27 120.7(4) . .
C26 C27 H27A 109.5 . .
C26 C27 H27B 109.5 . .
H27A C27 H27B 109.5 . .
C26 C27 H27C 109.5 . .
H27A C27 H27C 109.5 . .
H27B C27 H27C 109.5 . .
C22 C28 H28A 109.5 . .
C22 C28 H28B 109.5 . .
H28A C28 H28B 109.5 . .
C22 C28 H28C 109.5 . .
H28A C28 H28C 109.5 . .
H28B C28 H28C 109.5 . .
O3 C29 C30 107.6(3) . .
O3 C29 H29A 110.2 . .
C30 C29 H29A 110.2 . .
O3 C29 H29B 110.2 . .
C30 C29 H29B 110.2 . .
H29A C29 H29B 108.5 . .
C31 C30 C29 104.0(4) . .
C31 C30 H30A 111.0 . .
C29 C30 H30A 111.0 . .
C31 C30 H30B 111.0 . .
C29 C30 H30B 111.0 . .
H30A C30 H30B 109.0 . .
C30 C31 C32 103.8(3) . .
C30 C31 H31A 111.0 . .
C32 C31 H31A 111.0 . .
C30 C31 H31B 111.0 . .
C32 C31 H31B 111.0 . .
H31A C31 H31B 109.0 . .
O3 C32 C31 105.7(3) . .
O3 C32 H32A 110.6 . .
C31 C32 H32A 110.6 . .
O3 C32 H32B 110.6 . .
C31 C32 H32B 110.6 . .
H32A C32 H32B 108.7 . .
C34 C33 O4 107.8(4) . .
C34 C33 H33A 110.1 . .
O4 C33 H33A 110.1 . .
C34 C33 H33B 110.1 . .
O4 C33 H33B 110.1 . .
H33A C33 H33B 108.5 . .
C33 C34 C35 109.9(5) . .
C33 C34 H34A 109.7 . .
C35 C34 H34A 109.7 . .
C33 C34 H34B 109.7 . .
C35 C34 H34B 109.7 . .
H34A C34 H34B 108.2 . .
C34 C35 C36 104.0(4) . .
C34 C35 H35A 111.0 . .
C36 C35 H35A 111.0 . .
C34 C35 H35B 111.0 . .
C36 C35 H35B 111.0 . .
H35A C35 H35B 109.0 . .
O4 C36 C35 107.1(3) . .
O4 C36 H36A 110.3 . .
C35 C36 H36A 110.3 . .
O4 C36 H36B 110.3 . .
C35 C36 H36B 110.3 . .
H36A C36 H36B 108.6 . .
O5 C37 C38 106.5(4) . .
O5 C37 H37A 110.4 . .
C38 C37 H37A 110.4 . .
O5 C37 H37B 110.4 . .
C38 C37 H37B 110.4 . .
H37A C37 H37B 108.6 . .
C37 C38 C39 106.3(4) . .
C37 C38 H38A 110.5 . .
C39 C38 H38A 110.5 . .
C37 C38 H38B 110.5 . .
C39 C38 H38B 110.5 . .
H38A C38 H38B 108.7 . .
C40 C39 C38 104.5(4) . .
C40 C39 H39A 110.9 . .
C38 C39 H39A 110.9 . .
C40 C39 H39B 110.9 . .
C38 C39 H39B 110.9 . .
H39A C39 H39B 108.9 . .
O5 C40 C39 107.4(4) . .
O5 C40 H40A 110.2 . .
C39 C40 H40A 110.2 . .
O5 C40 H40B 110.2 . .
C39 C40 H40B 110.2 . .
H40A C40 H40B 108.5 . .
C42 C41 O6 109.0(5) . .
C42 C41 H41A 109.9 . .
O6 C41 H41A 109.9 . .
C42 C41 H41B 109.9 . .
O6 C41 H41B 109.9 . .
H41A C41 H41B 108.3 . .
C41 C42 C43 109.1(5) . .
C41 C42 H42A 109.9 . .
C43 C42 H42A 109.9 . .
C41 C42 H42B 109.9 . .
C43 C42 H42B 109.9 . .
H42A C42 H42B 108.3 . .
C42 C43 C44 105.0(5) . .
C42 C43 H43A 110.7 . .
C44 C43 H43A 110.7 . .
C42 C43 H43B 110.7 . .
C44 C43 H43B 110.7 . .
H43A C43 H43B 108.8 . .
O6 C44 C43 106.9(5) . .
O6 C44 H44A 110.3 . .
C43 C44 H44A 110.3 . .
O6 C44 H44B 110.3 . .
C43 C44 H44B 110.3 . .
H44A C44 H44B 108.6 . .
Cl2 C45 Cl1 114.7(3) . .
Cl2 C45 H45A 108.6 . .
Cl1 C45 H45A 108.6 . .
Cl2 C45 H45B 108.6 . .
Cl1 C45 H45B 108.6 . .
H45A C45 H45B 107.6 . .
F6 Sb1 F3 90.6(4) . .
F6 Sb1 F5 177.3(3) . .
F3 Sb1 F5 88.9(4) . .
F6 Sb1 F4 97.6(4) . .
F3 Sb1 F4 171.7(4) . .
F5 Sb1 F4 82.9(4) . .
F6 Sb1 F2 90.1(3) . .
F3 Sb1 F2 90.1(2) . .
F5 Sb1 F2 92.5(4) . .
F4 Sb1 F2 88.8(2) . .
F6 Sb1 F1 88.9(2) . .
F3 Sb1 F1 91.1(2) . .
F5 Sb1 F1 88.5(3) . .
F4 Sb1 F1 90.08(19) . .
F2 Sb1 F1 178.4(3) . .
F3' Sb1' F5' 87.3(10) . .
F3' Sb1' F6' 93.5(10) . .
F5' Sb1' F6' 172.3(12) . .
F3' Sb1' F2' 87.8(11) . .
F5' Sb1' F2' 91.7(12) . .
F6' Sb1' F2' 96.0(11) . .
F3' Sb1' F4' 167.5(10) . .
F5' Sb1' F4' 81.0(10) . .
F6' Sb1' F4' 98.7(11) . .
F2' Sb1' F4' 88.3(10) . .
F3' Sb1' F1' 89.7(8) . .
F5' Sb1' F1' 84.7(11) . .
F6' Sb1' F1' 87.6(9) . .
F2' Sb1' F1' 175.8(12) . .
F4' Sb1' F1' 93.4(8) . .

loop_
_geom_bond_atom_site_label_1
_geom_bond_atom_site_label_2
_geom_bond_distance
_geom_bond_site_symmetry_2
Cu1 N2 1.912(2) .
Cu1 O2 1.914(2) .
Cu1 O1 2.044(2) .
Cu1 N3 2.067(2) .
Cu1 O3 2.235(2) .
O1 C1 1.254(3) .
C1 N1 1.317(4) .
C1 C3 1.506(4) .
N1 C9 1.450(4) .
N1 H1A 0.8800 .
Cl1 C45 1.730(6) .
N2 C3 1.328(4) .
N2 C7 1.343(3) .
O2 H2 0.839(5) .
O2 H3 0.839(5) .
C2 N3 1.285(4) .
C2 C7 1.479(4) .
C2 C8 1.493(4) .
Sb2 F7 1.838(3) 2_556
Sb2 F7 1.838(3) .
Sb2 F8 1.838(3) .
Sb2 F8 1.838(3) 2_556
Sb2 F9 1.867(2) .
Sb2 F9 1.867(2) 2_556
Cl2 C45 1.706(6) .
Sb3 F10 1.868(2) .
Sb3 F10 1.868(2) 2_666
Sb3 F11 1.871(2) 2_666
Sb3 F11 1.871(2) .
Sb3 F12 1.8852(18) 2_666
Sb3 F12 1.8852(18) .
C3 C4 1.389(4) .
O3 C29 1.416(4) .
O3 C32 1.443(4) .
N3 C21 1.447(4) .
C4 C5 1.389(4) .
C4 H4A 0.9500 .
O4 C33 1.425(5) .
O4 C36 1.432(5) .
C5 C6 1.384(5) .
C5 H5A 0.9500 .
O5 C40 1.407(5) .
O5 C37 1.434(6) .
C6 C7 1.382(4) .
C6 H6A 0.9500 .
O6 C44 1.367(6) .
O6 C41 1.411(6) .
C8 H8A 0.9800 .
C8 H8B 0.9800 .
C8 H8C 0.9800 .
C9 C14 1.390(4) .
C9 C10 1.394(4) .
C10 C11 1.400(5) .
C10 C18 1.519(5) .
C11 C12 1.368(5) .
C11 H11A 0.9500 .
C12 C13 1.371(5) .
C12 H12A 0.9500 .
C13 C14 1.397(4) .
C13 H13A 0.9500 .
C14 C15 1.515(4) .
C15 C17 1.520(5) .
C15 C16 1.527(5) .
C15 H15A 1.0000 .
C16 H16A 0.9800 .
C16 H16B 0.9800 .
C16 H16C 0.9800 .
C17 H17A 0.9800 .
C17 H17B 0.9800 .
C17 H17C 0.9800 .
C18 C19 1.526(6) .
C18 C20 1.526(5) .
C18 H18A 1.0000 .
C19 H19A 0.9800 .
C19 H19B 0.9800 .
C19 H19C 0.9800 .
C20 H20A 0.9800 .
C20 H20B 0.9800 .
C20 H20C 0.9800 .
C21 C26 1.381(5) .
C21 C22 1.406(5) .
C22 C23 1.380(6) .
C22 C28 1.508(7) .
C23 C24 1.381(8) .
C23 H23A 0.9500 .
C24 C25 1.374(8) .
C24 H24A 0.9500 .
C25 C26 1.404(5) .
C25 H25A 0.9500 .
C26 C27 1.496(6) .
C27 H27A 0.9800 .
C27 H27B 0.9800 .
C27 H27C 0.9800 .
C28 H28A 0.9800 .
C28 H28B 0.9800 .
C28 H28C 0.9800 .
C29 C30 1.501(6) .
C29 H29A 0.9900 .
C29 H29B 0.9900 .
C30 C31 1.481(6) .
C30 H30A 0.9900 .
C30 H30B 0.9900 .
C31 C32 1.487(5) .
C31 H31A 0.9900 .
C31 H31B 0.9900 .
C32 H32A 0.9900 .
C32 H32B 0.9900 .
C33 C34 1.417(8) .
C33 H33A 0.9900 .
C33 H33B 0.9900 .
C34 C35 1.469(8) .
C34 H34A 0.9900 .
C34 H34B 0.9900 .
C35 C36 1.495(6) .
C35 H35A 0.9900 .
C35 H35B 0.9900 .
C36 H36A 0.9900 .
C36 H36B 0.9900 .
C37 C38 1.440(7) .
C37 H37A 0.9900 .
C37 H37B 0.9900 .
C38 C39 1.468(7) .
C38 H38A 0.9900 .
C38 H38B 0.9900 .
C39 C40 1.458(6) .
C39 H39A 0.9900 .
C39 H39B 0.9900 .
C40 H40A 0.9900 .
C40 H40B 0.9900 .
C41 C42 1.374(8) .
C41 H41A 0.9900 .
C41 H41B 0.9900 .
C42 C43 1.429(9) .
C42 H42A 0.9900 .
C42 H42B 0.9900 .
C43 C44 1.495(7) .
C43 H43A 0.9900 .
C43 H43B 0.9900 .
C44 H44A 0.9900 .
C44 H44B 0.9900 .
C45 H45A 0.9900 .
C45 H45B 0.9900 .
Sb1 F6 1.830(4) .
Sb1 F3 1.837(3) .
Sb1 F5 1.851(4) .
Sb1 F4 1.852(3) .
Sb1 F2 1.853(3) .
Sb1 F1 1.862(3) .
Sb1' F3' 1.854(5) .
Sb1' F5' 1.854(5) .
Sb1' F6' 1.855(5) .
Sb1' F2' 1.855(5) .
Sb1' F4' 1.856(5) .
Sb1' F1' 1.859(5) .

loop_
_geom_hbond_atom_site_label_D
_geom_hbond_atom_site_label_H
_geom_hbond_atom_site_label_A
_geom_hbond_distance_DH
_geom_hbond_distance_HA
_geom_hbond_distance_DA
_geom_hbond_angle_DHA
N1 H1A O4 0.88 1.93 2.780(4) 162.8
O2 H2 O5 0.839(5) 1.788(9) 2.621(4) 171(4)
O2 H3 O6 0.839(5) 1.802(11) 2.624(4) 166(4)

loop_
_geom_torsion_atom_site_label_1
_geom_torsion_atom_site_label_2
_geom_torsion_atom_site_label_3
_geom_torsion_atom_site_label_4
_geom_torsion
N2 Cu1 O1 C1 -1.07(19)
O2 Cu1 O1 C1 164.76(19)
N3 Cu1 O1 C1 1.1(4)
O3 Cu1 O1 C1 -100.26(19)
Cu1 O1 C1 N1 -176.3(2)
Cu1 O1 C1 C3 2.7(3)
O1 C1 N1 C9 0.6(4)
C3 C1 N1 C9 -178.4(2)
O2 Cu1 N2 C3 -74.0(5)
O1 Cu1 N2 C3 -0.9(2)
N3 Cu1 N2 C3 179.9(2)
O3 Cu1 N2 C3 87.8(2)
O2 Cu1 N2 C7 105.0(4)
O1 Cu1 N2 C7 178.0(2)
N3 Cu1 N2 C7 -1.2(2)
O3 Cu1 N2 C7 -93.2(2)
C7 N2 C3 C4 2.9(4)
Cu1 N2 C3 C4 -178.1(2)
C7 N2 C3 C1 -176.5(2)
Cu1 N2 C3 C1 2.4(3)
O1 C1 C3 N2 -3.3(3)
N1 C1 C3 N2 175.7(2)
O1 C1 C3 C4 177.2(3)
N1 C1 C3 C4 -3.7(4)
N2 Cu1 O3 C29 -161.3(4)
O2 Cu1 O3 C29 14.1(4)
O1 Cu1 O3 C29 -81.6(4)
N3 Cu1 O3 C29 118.7(4)
N2 Cu1 O3 C32 -14.5(3)
O2 Cu1 O3 C32 160.9(3)
O1 Cu1 O3 C32 65.2(3)
N3 Cu1 O3 C32 -94.5(3)
C7 C2 N3 C21 173.2(3)
C8 C2 N3 C21 -7.3(5)
C7 C2 N3 Cu1 -3.5(3)
C8 C2 N3 Cu1 176.0(3)
N2 Cu1 N3 C2 2.6(2)
O2 Cu1 N3 C2 -162.8(2)
O1 Cu1 N3 C2 0.4(4)
O3 Cu1 N3 C2 101.2(2)
N2 Cu1 N3 C21 -173.9(3)
O2 Cu1 N3 C21 20.8(3)
O1 Cu1 N3 C21 -176.1(2)
O3 Cu1 N3 C21 -75.3(2)
N2 C3 C4 C5 -1.6(4)
C1 C3 C4 C5 177.7(3)
C3 C4 C5 C6 -0.6(5)
C4 C5 C6 C7 1.5(5)
C3 N2 C7 C6 -1.9(4)
Cu1 N2 C7 C6 179.1(2)
C3 N2 C7 C2 178.7(2)
Cu1 N2 C7 C2 -0.3(3)
C5 C6 C7 N2 -0.3(4)
C5 C6 C7 C2 179.0(3)
N3 C2 C7 N2 2.6(4)
C8 C2 C7 N2 -177.0(3)
N3 C2 C7 C6 -176.7(3)
C8 C2 C7 C6 3.7(5)
C1 N1 C9 C14 73.4(4)
C1 N1 C9 C10 -108.2(3)
C14 C9 C10 C11 -0.8(5)
N1 C9 C10 C11 -179.1(3)
C14 C9 C10 C18 -179.6(3)
N1 C9 C10 C18 2.1(5)
C9 C10 C11 C12 0.8(5)
C18 C10 C11 C12 179.6(4)
C10 C11 C12 C13 -0.5(6)
C11 C12 C13 C14 0.2(6)
C10 C9 C14 C13 0.5(5)
N1 C9 C14 C13 178.8(3)
C10 C9 C14 C15 -178.9(3)
N1 C9 C14 C15 -0.6(5)
C12 C13 C14 C9 -0.1(5)
C12 C13 C14 C15 179.3(3)
C9 C14 C15 C17 -120.3(4)
C13 C14 C15 C17 60.3(4)
C9 C14 C15 C16 114.9(4)
C13 C14 C15 C16 -64.5(4)
C9 C10 C18 C19 99.3(4)
C11 C10 C18 C19 -79.4(4)
C9 C10 C18 C20 -136.8(4)
C11 C10 C18 C20 44.5(5)
C2 N3 C21 C26 105.6(3)
Cu1 N3 C21 C26 -78.1(3)
C2 N3 C21 C22 -76.7(4)
Cu1 N3 C21 C22 99.6(3)
C26 C21 C22 C23 -0.3(5)
N3 C21 C22 C23 -177.9(3)
C26 C21 C22 C28 -179.7(4)
N3 C21 C22 C28 2.7(5)
C21 C22 C23 C24 0.5(6)
C28 C22 C23 C24 179.9(4)
C22 C23 C24 C25 -0.1(7)
C23 C24 C25 C26 -0.5(7)
C22 C21 C26 C25 -0.3(5)
N3 C21 C26 C25 177.3(3)
C22 C21 C26 C27 177.6(3)
N3 C21 C26 C27 -4.8(5)
C24 C25 C26 C21 0.7(6)
C24 C25 C26 C27 -177.3(4)
C32 O3 C29 C30 0.1(6)
Cu1 O3 C29 C30 149.6(3)
O3 C29 C30 C31 19.1(6)
C29 C30 C31 C32 -30.0(6)
C29 O3 C32 C31 -19.3(5)
Cu1 O3 C32 C31 -171.0(3)
C30 C31 C32 O3 30.7(5)
C36 O4 C33 C34 -13.0(8)
O4 C33 C34 C35 3.7(11)
C33 C34 C35 C36 6.5(10)
C33 O4 C36 C35 17.0(5)
C34 C35 C36 O4 -14.1(7)
C40 O5 C37 C38 -6.6(7)
O5 C37 C38 C39 19.7(7)
C37 C38 C39 C40 -25.0(7)
C37 O5 C40 C39 -9.3(6)
C38 C39 C40 O5 21.0(6)
C44 O6 C41 C42 4.9(11)
O6 C41 C42 C43 -1.9(12)
C41 C42 C43 C44 -1.4(11)
C41 O6 C44 C43 -5.6(9)
C42 C43 C44 O6 4.3(9)
